data_7125157
loop_
_publ_author_name
'Fuentes, M \'Angeles'
'Mart\'inez-Mart\'inez, Antonio J'
'Kennedy, Alan R.'
'Mulvey, Robert E.'

_publ_section_title
;
 Revealing the remarkable structural diversity of the alkali metal
 transfer agents of the trans-calix[2]benzene[2]pyrrolide ligand.
;
_journal_issue 82
_journal_name_full 'Chemical communications (Cambridge, England)'
_journal_page_first 12199
_journal_page_last 12201
_journal_paper_doi 10.1039/c6cc07240b
_journal_volume 52
_journal_year 2016
_chemical_formula_moiety 'C44 H60 K2 N2 O3'
_chemical_formula_sum 'C44 H60 K2 N2 O3'
_chemical_formula_weight 743.14
_chemical_properties_physical ', Air-sensitive,Moisture-sensitive,Oxygen-sensitive'
_space_group_crystal_system monoclinic
_space_group_IT_number 14
_space_group_name_Hall '-P 2ybc'
_space_group_name_H-M_alt 'P 1 21/c 1'
_atom_sites_solution_hydrogens geom
_audit_creation_method SHELXL-2014/7
_audit_update_record
;
2016-08-16 deposited with the CCDC.
2016-09-19 downloaded from the CCDC.
;
_cell_angle_alpha 90
_cell_angle_beta 103.0860(10)
_cell_angle_gamma 90
_cell_formula_units_Z 4
_cell_length_a 21.3422(2)
_cell_length_b 9.86590(10)
_cell_length_c 19.6135(2)
_cell_measurement_reflns_used 13056
_cell_measurement_temperature 123(2)
_cell_measurement_theta_max 72.9900
_cell_measurement_theta_min 5.0460
_cell_volume 4022.57(7)
_computing_cell_refinement
;
CrysAlisPro, Agilent Technologies,
Version 1.171.37.35 (release 13-08-2014 CrysAlis171 .NET)
(compiled Aug 13 2014,18:06:01)
;
_computing_data_collection
;
CrysAlisPro, Agilent Technologies,
Version 1.171.37.35 (release 13-08-2014 CrysAlis171 .NET)
(compiled Aug 13 2014,18:06:01)
;
_computing_data_reduction
;
CrysAlisPro, Agilent Technologies,
Version 1.171.37.35 (release 13-08-2014 CrysAlis171 .NET)
(compiled Aug 13 2014,18:06:01)
;
_computing_molecular_graphics 'SHELXLE (Hubschle, Sheldrick and Dittrich)'
_computing_publication_material 'CIFTAB-2014/2 (Sheldrick, 2014)'
_computing_structure_refinement 'SHELXL-2014/7 (Sheldrick, 2014)'
_computing_structure_solution 'SHELXS-2014/7 (Sheldrick, 2014)'
_diffrn_ambient_temperature 123(2)
_diffrn_measured_fraction_theta_full 0.998
_diffrn_measured_fraction_theta_max 0.996
_diffrn_measurement_device_type 'Oxford Diffraction Gemini S'
_diffrn_measurement_method 'omega scans'
_diffrn_radiation_type CuK\a
_diffrn_radiation_wavelength 1.54184
_diffrn_reflns_av_R_equivalents 0.0297
_diffrn_reflns_av_unetI/netI 0.0220
_diffrn_reflns_Laue_measured_fraction_full 0.998
_diffrn_reflns_Laue_measured_fraction_max 0.996
_diffrn_reflns_limit_h_max 25
_diffrn_reflns_limit_h_min -26
_diffrn_reflns_limit_k_max 12
_diffrn_reflns_limit_k_min -10
_diffrn_reflns_limit_l_max 18
_diffrn_reflns_limit_l_min -23
_diffrn_reflns_number 27454
_diffrn_reflns_point_group_measured_fraction_full 0.998
_diffrn_reflns_point_group_measured_fraction_max 0.996
_diffrn_reflns_theta_full 67.684
_diffrn_reflns_theta_max 69.991
_diffrn_reflns_theta_min 4.962
_exptl_absorpt_coefficient_mu 2.392
_exptl_absorpt_correction_T_max 1.00000
_exptl_absorpt_correction_T_min 0.79368
_exptl_absorpt_correction_type multi-scan
_exptl_absorpt_process_details
;
CrysAlisPro, Agilent Technologies,
Version 1.171.37.35 (release 13-08-2014 CrysAlis171 .NET)
(compiled Aug 13 2014,18:06:01)
Empirical absorption correction using spherical harmonics,
 implemented in SCALE3 ABSPACK scaling algorithm.
;
_exptl_crystal_colour colourless
_exptl_crystal_density_diffrn 1.227
_exptl_crystal_description fragment
_exptl_crystal_F_000 1600
_exptl_crystal_size_max 0.42
_exptl_crystal_size_mid 0.38
_exptl_crystal_size_min 0.30
_refine_diff_density_max 0.402
_refine_diff_density_min -0.267
_refine_diff_density_rms 0.052
_refine_ls_extinction_method none
_refine_ls_goodness_of_fit_ref 1.023
_refine_ls_hydrogen_treatment constr
_refine_ls_matrix_type full
_refine_ls_number_parameters 500
_refine_ls_number_reflns 7578
_refine_ls_number_restraints 360
_refine_ls_restrained_S_all 1.023
_refine_ls_R_factor_all 0.0466
_refine_ls_R_factor_gt 0.0429
_refine_ls_shift/su_max 0.002
_refine_ls_shift/su_mean 0.000
_refine_ls_structure_factor_coef Fsqd
_refine_ls_weighting_details 'w=1/[\s^2^(Fo^2^)+(0.0719P)^2^+1.5561P] where P=(Fo^2^+2Fc^2^)/3'
_refine_ls_weighting_scheme calc
_refine_ls_wR_factor_gt 0.1134
_refine_ls_wR_factor_ref 0.1171
_reflns_Friedel_coverage 0.000
_reflns_number_gt 6860
_reflns_number_total 7578
_reflns_threshold_expression 'I > 2\s(I)'
_cod_data_source_file c6cc07240b2.cif
_cod_data_source_block ammf439smart
_cod_original_sg_symbol_H-M 'P 21/c'
_cod_database_code 7125157
_shelx_shelxl_version_number 2014/7
_shelx_space_group_comment
;
The symmetry employed for this shelxl refinement is uniquely defined
by the following loop, which should always be used as a source of
symmetry information in preference to the above space-group names.
They are only intended as comments.
;

loop_
_space_group_symop_operation_xyz
'x, y, z'
'-x, y+1/2, -z+1/2'
'-x, -y, -z'
'x, -y-1/2, z-1/2'

loop_
_atom_site_label
_atom_site_type_symbol
_atom_site_fract_x
_atom_site_fract_y
_atom_site_fract_z
_atom_site_U_iso_or_equiv
_atom_site_adp_type
_atom_site_occupancy
_atom_site_site_symmetry_order
_atom_site_calc_flag
_atom_site_refinement_flags_posn
_atom_site_refinement_flags_adp
_atom_site_refinement_flags_occupancy
_atom_site_disorder_assembly
_atom_site_disorder_group
K1 K 0.67021(2) 0.32022(4) 0.44356(2) 0.02694(11) Uani 1 1 d . . . . .
K2 K 0.80520(2) 0.62078(4) 0.49284(2) 0.02829(11) Uani 1 1 d . . . . .
O1 O 0.55409(6) 0.16961(15) 0.41255(7) 0.0395(3) Uani 1 1 d . . . . .
N1 N 0.65088(6) 0.58612(15) 0.49611(7) 0.0253(3) Uani 1 1 d . . . . .
N2 N 0.80348(7) 0.33063(15) 0.43636(7) 0.0265(3) Uani 1 1 d . . . . .
C1 C 0.65477(8) 0.69715(17) 0.45551(8) 0.0255(3) Uani 1 1 d . . . . .
C2 C 0.68926(8) 0.80120(17) 0.49456(9) 0.0277(3) Uani 1 1 d . . . . .
H2 H 0.6989 0.8875 0.4780 0.033 Uiso 1 1 calc R U . . .
C3 C 0.70723(8) 0.75219(17) 0.56452(9) 0.0269(3) Uani 1 1 d . . . . .
H3 H 0.7313 0.7990 0.6042 0.032 Uiso 1 1 calc R U . . .
C4 C 0.68225(7) 0.62133(17) 0.56270(8) 0.0240(3) Uani 1 1 d . . . . .
C5 C 0.68003(8) 0.52628(17) 0.62348(8) 0.0259(3) Uani 1 1 d . . . . .
C6 C 0.61091(8) 0.5244(2) 0.63459(10) 0.0343(4) Uani 1 1 d . . . . .
H6A H 0.5985 0.6163 0.6453 0.051 Uiso 1 1 calc R U . . .
H6B H 0.6088 0.4640 0.6736 0.051 Uiso 1 1 calc R U . . .
H6C H 0.5814 0.4919 0.5919 0.051 Uiso 1 1 calc R U . . .
C7 C 0.72461(9) 0.57754(19) 0.69168(9) 0.0319(4) Uani 1 1 d . . . . .
H7A H 0.7691 0.5798 0.6861 0.048 Uiso 1 1 calc R U . . .
H7B H 0.7217 0.5165 0.7302 0.048 Uiso 1 1 calc R U . . .
H7C H 0.7114 0.6690 0.7021 0.048 Uiso 1 1 calc R U . . .
C8 C 0.70197(8) 0.38462(17) 0.60699(8) 0.0248(3) Uani 1 1 d . . . . .
C9 C 0.76268(8) 0.37009(17) 0.59266(8) 0.0248(3) Uani 1 1 d . . . . .
H9 H 0.7892 0.4481 0.5953 0.030 Uiso 1 1 calc R U . . .
C10 C 0.78635(8) 0.24693(18) 0.57469(8) 0.0275(3) Uani 1 1 d . . . . .
C11 C 0.74754(9) 0.13304(18) 0.57260(9) 0.0328(4) Uani 1 1 d . . . . .
H11 H 0.7624 0.0474 0.5608 0.039 Uiso 1 1 calc R U . . .
C12 C 0.68757(10) 0.14364(19) 0.58761(9) 0.0346(4) Uani 1 1 d . . . . .
H12 H 0.6618 0.0648 0.5864 0.041 Uiso 1 1 calc R U . . .
C13 C 0.66447(8) 0.26784(19) 0.60443(9) 0.0302(4) Uani 1 1 d . . . . .
H13 H 0.6230 0.2735 0.6143 0.036 Uiso 1 1 calc R U . . .
C14 C 0.85303(9) 0.24307(19) 0.55782(9) 0.0317(4) Uani 1 1 d . . . . .
C15 C 0.87222(11) 0.0982(2) 0.54195(11) 0.0454(5) Uani 1 1 d . . . . .
H15A H 0.8403 0.0616 0.5023 0.068 Uiso 1 1 calc R U . . .
H15B H 0.8741 0.0408 0.5831 0.068 Uiso 1 1 calc R U . . .
H15C H 0.9145 0.0998 0.5303 0.068 Uiso 1 1 calc R U . . .
C16 C 0.90303(9) 0.2941(2) 0.62253(10) 0.0407(5) Uani 1 1 d . . . . .
H16A H 0.9462 0.2894 0.6131 0.061 Uiso 1 1 calc R U . . .
H16B H 0.9014 0.2371 0.6630 0.061 Uiso 1 1 calc R U . . .
H16C H 0.8933 0.3881 0.6325 0.061 Uiso 1 1 calc R U . . .
C17 C 0.85426(8) 0.33036(18) 0.49388(9) 0.0285(4) Uani 1 1 d . . . . .
C18 C 0.90624(8) 0.4023(2) 0.48028(9) 0.0330(4) Uani 1 1 d . . . . .
H18 H 0.9467 0.4167 0.5115 0.040 Uiso 1 1 calc R U . . .
C19 C 0.88679(8) 0.44953(19) 0.41087(9) 0.0307(4) Uani 1 1 d . . . . .
H19 H 0.9114 0.5026 0.3861 0.037 Uiso 1 1 calc R U . . .
C20 C 0.82444(8) 0.40295(17) 0.38605(9) 0.0267(3) Uani 1 1 d . . . . .
C21 C 0.78503(8) 0.40787(17) 0.31065(8) 0.0268(3) Uani 1 1 d . . . . .
C22 C 0.79592(9) 0.2739(2) 0.27512(9) 0.0332(4) Uani 1 1 d . . . . .
H22A H 0.7717 0.2751 0.2263 0.050 Uiso 1 1 calc R U . . .
H22B H 0.7811 0.1982 0.2997 0.050 Uiso 1 1 calc R U . . .
H22C H 0.8419 0.2631 0.2767 0.050 Uiso 1 1 calc R U . . .
C23 C 0.80837(9) 0.5234(2) 0.26969(10) 0.0343(4) Uani 1 1 d . . . . .
H23A H 0.7814 0.5271 0.2221 0.051 Uiso 1 1 calc R U . . .
H23B H 0.8531 0.5069 0.2675 0.051 Uiso 1 1 calc R U . . .
H23C H 0.8055 0.6098 0.2934 0.051 Uiso 1 1 calc R U . . .
C24 C 0.71375(8) 0.43081(17) 0.30858(8) 0.0257(3) Uani 1 1 d . . . . .
C25 C 0.69481(8) 0.54742(17) 0.33846(8) 0.0261(3) Uani 1 1 d . . . . .
H25 H 0.7267 0.6125 0.3577 0.031 Uiso 1 1 calc R U . . .
C26 C 0.63116(8) 0.57332(18) 0.34146(8) 0.0277(3) Uani 1 1 d . . . . .
C27 C 0.58457(8) 0.4791(2) 0.31042(9) 0.0322(4) Uani 1 1 d . . . . .
H27 H 0.5407 0.4937 0.3112 0.039 Uiso 1 1 calc R U . . .
C28 C 0.60205(9) 0.3646(2) 0.27844(9) 0.0345(4) Uani 1 1 d . . . . .
H28 H 0.5698 0.3024 0.2565 0.041 Uiso 1 1 calc R U . . .
C29 C 0.66573(9) 0.33908(19) 0.27790(9) 0.0310(4) Uani 1 1 d . . . . .
H29 H 0.6768 0.2588 0.2566 0.037 Uiso 1 1 calc R U . . .
C30 C 0.61648(8) 0.70047(19) 0.37971(9) 0.0293(4) Uani 1 1 d . . . . .
C31 C 0.54463(9) 0.7095(2) 0.38089(10) 0.0398(5) Uani 1 1 d . . . . .
H31A H 0.5187 0.7108 0.3328 0.060 Uiso 1 1 calc R U . . .
H31B H 0.5369 0.7927 0.4050 0.060 Uiso 1 1 calc R U . . .
H31C H 0.5327 0.6308 0.4056 0.060 Uiso 1 1 calc R U . . .
C32 C 0.63346(10) 0.8269(2) 0.34154(10) 0.0375(4) Uani 1 1 d . . . . .
H32A H 0.6794 0.8254 0.3415 0.056 Uiso 1 1 calc R U . . .
H32B H 0.6238 0.9086 0.3656 0.056 Uiso 1 1 calc R U . . .
H32C H 0.6081 0.8272 0.2932 0.056 Uiso 1 1 calc R U . . .
C33 C 0.51902(9) 0.2177(2) 0.46226(11) 0.0429(5) Uani 1 1 d . . . . .
H33A H 0.5119 0.3167 0.4571 0.052 Uiso 1 1 calc R U . . .
H33B H 0.5433 0.1988 0.5106 0.052 Uiso 1 1 calc R U . . .
C34 C 0.45512(9) 0.1433(2) 0.44738(10) 0.0351(4) Uani 1 1 d . . . . .
H34A H 0.4191 0.2070 0.4466 0.042 Uiso 1 1 calc R U . . .
H34B H 0.4546 0.0728 0.4832 0.042 Uiso 1 1 calc R U . . .
C35 C 0.45024(9) 0.0792(2) 0.37507(10) 0.0375(4) Uani 1 1 d . . . . .
H35A H 0.4541 -0.0207 0.3786 0.045 Uiso 1 1 calc R U . . .
H35B H 0.4089 0.1028 0.3427 0.045 Uiso 1 1 calc R U . . .
C36 C 0.50638(9) 0.1402(2) 0.35080(10) 0.0389(4) Uani 1 1 d . . . . .
H36A H 0.5232 0.0754 0.3208 0.047 Uiso 1 1 calc R U . . .
H36B H 0.4930 0.2241 0.3237 0.047 Uiso 1 1 calc R U . . .
O2 O 0.89817(18) 0.6837(9) 0.6149(3) 0.0520(7) Uani 0.772(5) 1 d D U P A 1
C37 C 0.8854(3) 0.7694(6) 0.6686(3) 0.0439(9) Uani 0.772(5) 1 d D U P A 1
H37A H 0.8681 0.7166 0.7032 0.053 Uiso 0.772(5) 1 calc R U P A 1
H37B H 0.8543 0.8414 0.6488 0.053 Uiso 0.772(5) 1 calc R U P A 1
C38 C 0.9503(3) 0.8288(8) 0.7017(4) 0.0488(10) Uani 0.772(5) 1 d D U P A 1
H38A H 0.9544 0.8453 0.7523 0.059 Uiso 0.772(5) 1 calc R U P A 1
H38B H 0.9575 0.9150 0.6787 0.059 Uiso 0.772(5) 1 calc R U P A 1
C39 C 0.99744(14) 0.7181(4) 0.68926(19) 0.0548(8) Uani 0.772(5) 1 d D U P A 1
H39A H 1.0395 0.7578 0.6869 0.066 Uiso 0.772(5) 1 calc R U P A 1
H39B H 1.0042 0.6492 0.7269 0.066 Uiso 0.772(5) 1 calc R U P A 1
C40 C 0.96581(17) 0.6599(5) 0.6228(2) 0.0602(9) Uani 0.772(5) 1 d D U P A 1
H40A H 0.9814 0.7033 0.5843 0.072 Uiso 0.772(5) 1 calc R U P A 1
H40B H 0.9746 0.5614 0.6223 0.072 Uiso 0.772(5) 1 calc R U P A 1
O2A O 0.8866(8) 0.681(4) 0.6107(12) 0.0520(7) Uani 0.228(5) 1 d D U P A 2
C37A C 0.8933(11) 0.744(2) 0.6774(11) 0.0439(9) Uani 0.228(5) 1 d D U P A 2
H37C H 0.8869 0.6737 0.7111 0.053 Uiso 0.228(5) 1 calc R U P A 2
H37D H 0.8579 0.8106 0.6738 0.053 Uiso 0.228(5) 1 calc R U P A 2
C38A C 0.9562(11) 0.817(3) 0.7084(13) 0.0488(10) Uani 0.228(5) 1 d D U P A 2
H38C H 0.9770 0.7817 0.7553 0.059 Uiso 0.228(5) 1 calc R U P A 2
H38D H 0.9503 0.9162 0.7109 0.059 Uiso 0.228(5) 1 calc R U P A 2
C39A C 0.9938(5) 0.7785(14) 0.6533(7) 0.0548(8) Uani 0.228(5) 1 d D U P A 2
H39C H 1.0030 0.8599 0.6278 0.066 Uiso 0.228(5) 1 calc R U P A 2
H39D H 1.0349 0.7342 0.6756 0.066 Uiso 0.228(5) 1 calc R U P A 2
C40A C 0.9519(7) 0.6847(17) 0.6058(9) 0.0602(9) Uani 0.228(5) 1 d D U P A 2
H40C H 0.9532 0.7089 0.5572 0.072 Uiso 0.228(5) 1 calc R U P A 2
H40D H 0.9698 0.5922 0.6148 0.072 Uiso 0.228(5) 1 calc R U P A 2
O3 O 0.8535(3) 0.8259(9) 0.4293(4) 0.0422(11) Uani 0.638(5) 1 d D U P A 3
C41 C 0.8248(5) 0.9100(15) 0.3715(8) 0.0437(11) Uani 0.638(5) 1 d D U P A 3
H41A H 0.7955 0.9768 0.3856 0.052 Uiso 0.638(5) 1 calc R U P A 3
H41B H 0.8000 0.8547 0.3325 0.052 Uiso 0.638(5) 1 calc R U P A 3
C42 C 0.8801(3) 0.9812(7) 0.3498(4) 0.0544(12) Uani 0.638(5) 1 d D U P A 3
H42A H 0.8710 0.9944 0.2984 0.065 Uiso 0.638(5) 1 calc R U P A 3
H42B H 0.8890 1.0703 0.3732 0.065 Uiso 0.638(5) 1 calc R U P A 3
C43 C 0.9355(2) 0.8849(5) 0.3738(2) 0.0550(9) Uani 0.638(5) 1 d D U P A 3
H43A H 0.9772 0.9331 0.3826 0.066 Uiso 0.638(5) 1 calc R U P A 3
H43B H 0.9354 0.8122 0.3390 0.066 Uiso 0.638(5) 1 calc R U P A 3
C44 C 0.92195(18) 0.8285(4) 0.4413(2) 0.0411(7) Uani 0.638(5) 1 d D U P A 3
H44A H 0.9400 0.7362 0.4507 0.049 Uiso 0.638(5) 1 calc R U P A 3
H44B H 0.9407 0.8877 0.4815 0.049 Uiso 0.638(5) 1 calc R U P A 3
O3A O 0.8562(5) 0.8082(18) 0.4180(9) 0.0422(11) Uani 0.362(5) 1 d D U P A 4
C41A C 0.8304(10) 0.909(3) 0.3669(16) 0.0437(11) Uani 0.362(5) 1 d D U P A 4
H41C H 0.7942 0.9567 0.3803 0.052 Uiso 0.362(5) 1 calc R U P A 4
H41D H 0.8141 0.8658 0.3206 0.052 Uiso 0.362(5) 1 calc R U P A 4
C42A C 0.8841(6) 1.0084(13) 0.3632(8) 0.0544(12) Uani 0.362(5) 1 d D U P A 4
H42C H 0.8859 1.0261 0.3140 0.065 Uiso 0.362(5) 1 calc R U P A 4
H42D H 0.8775 1.0955 0.3858 0.065 Uiso 0.362(5) 1 calc R U P A 4
C43A C 0.9445(3) 0.9399(8) 0.4021(5) 0.0550(9) Uani 0.362(5) 1 d D U P A 4
H43C H 0.9624 0.9857 0.4472 0.066 Uiso 0.362(5) 1 calc R U P A 4
H43D H 0.9776 0.9387 0.3739 0.066 Uiso 0.362(5) 1 calc R U P A 4
C44A C 0.9222(3) 0.7982(6) 0.4135(4) 0.0411(7) Uani 0.362(5) 1 d D U P A 4
H44C H 0.9261 0.7387 0.3741 0.049 Uiso 0.362(5) 1 calc R U P A 4
H44D H 0.9486 0.7597 0.4573 0.049 Uiso 0.362(5) 1 calc R U P A 4

loop_
_atom_site_aniso_label
_atom_site_aniso_U_11
_atom_site_aniso_U_22
_atom_site_aniso_U_33
_atom_site_aniso_U_23
_atom_site_aniso_U_13
_atom_site_aniso_U_12
K1 0.02696(19) 0.0328(2) 0.01975(18) 0.00036(13) 0.00256(13) -0.00208(13)
K2 0.02683(19) 0.0336(2) 0.02384(19) -0.00177(13) 0.00444(14) 0.00357(13)
O1 0.0266(6) 0.0541(8) 0.0377(7) -0.0040(6) 0.0068(5) -0.0018(6)
N1 0.0255(7) 0.0295(7) 0.0200(6) 0.0007(5) 0.0036(5) 0.0024(5)
N2 0.0267(7) 0.0314(7) 0.0209(7) -0.0025(5) 0.0046(5) 0.0014(6)
C1 0.0235(7) 0.0305(8) 0.0230(8) 0.0021(6) 0.0063(6) 0.0061(6)
C2 0.0276(8) 0.0264(8) 0.0298(9) 0.0020(7) 0.0081(7) 0.0029(6)
C3 0.0242(8) 0.0305(9) 0.0253(8) -0.0028(7) 0.0043(6) 0.0015(6)
C4 0.0225(7) 0.0286(8) 0.0208(8) -0.0005(6) 0.0044(6) 0.0039(6)
C5 0.0256(8) 0.0320(9) 0.0197(8) 0.0008(6) 0.0045(6) 0.0009(7)
C6 0.0316(9) 0.0432(10) 0.0306(9) 0.0056(8) 0.0122(7) 0.0048(8)
C7 0.0383(9) 0.0358(9) 0.0201(8) -0.0015(7) 0.0037(7) 0.0041(7)
C8 0.0277(8) 0.0304(9) 0.0143(7) 0.0035(6) 0.0009(6) 0.0011(6)
C9 0.0280(8) 0.0272(8) 0.0180(7) 0.0019(6) 0.0026(6) -0.0011(6)
C10 0.0326(9) 0.0314(9) 0.0160(7) 0.0022(6) 0.0005(6) 0.0053(7)
C11 0.0462(10) 0.0265(9) 0.0227(8) 0.0009(7) 0.0011(7) 0.0027(7)
C12 0.0443(10) 0.0309(9) 0.0253(9) 0.0027(7) 0.0014(8) -0.0081(8)
C13 0.0308(8) 0.0383(10) 0.0200(8) 0.0040(7) 0.0025(6) -0.0049(7)
C14 0.0326(9) 0.0373(10) 0.0232(8) -0.0012(7) 0.0019(7) 0.0101(7)
C15 0.0521(12) 0.0439(11) 0.0403(11) 0.0025(9) 0.0108(9) 0.0209(10)
C16 0.0313(9) 0.0614(13) 0.0267(9) -0.0002(9) 0.0008(7) 0.0111(9)
C17 0.0253(8) 0.0369(9) 0.0224(8) -0.0058(7) 0.0033(6) 0.0070(7)
C18 0.0241(8) 0.0446(10) 0.0292(9) -0.0078(8) 0.0035(7) 0.0041(7)
C19 0.0270(8) 0.0375(9) 0.0293(9) -0.0046(7) 0.0100(7) -0.0001(7)
C20 0.0276(8) 0.0305(8) 0.0230(8) -0.0033(6) 0.0078(6) 0.0016(7)
C21 0.0297(8) 0.0299(8) 0.0215(8) -0.0013(6) 0.0076(6) 0.0001(7)
C22 0.0360(9) 0.0379(10) 0.0251(8) -0.0057(7) 0.0056(7) 0.0050(8)
C23 0.0345(9) 0.0411(10) 0.0297(9) 0.0045(8) 0.0122(7) 0.0019(8)
C24 0.0294(8) 0.0312(9) 0.0159(7) 0.0020(6) 0.0038(6) -0.0004(7)
C25 0.0279(8) 0.0310(8) 0.0182(7) 0.0007(6) 0.0030(6) -0.0026(7)
C26 0.0288(8) 0.0377(9) 0.0155(7) 0.0046(6) 0.0027(6) 0.0016(7)
C27 0.0264(8) 0.0472(11) 0.0214(8) 0.0038(7) 0.0019(6) -0.0015(7)
C28 0.0329(9) 0.0465(11) 0.0215(8) -0.0010(7) 0.0005(7) -0.0103(8)
C29 0.0375(9) 0.0349(9) 0.0197(8) -0.0023(7) 0.0048(7) -0.0040(7)
C30 0.0272(8) 0.0383(10) 0.0218(8) 0.0052(7) 0.0039(6) 0.0061(7)
C31 0.0275(9) 0.0630(13) 0.0269(9) 0.0011(9) 0.0021(7) 0.0128(9)
C32 0.0463(11) 0.0379(10) 0.0280(9) 0.0093(7) 0.0077(8) 0.0125(8)
C33 0.0339(10) 0.0535(12) 0.0403(11) -0.0123(9) 0.0063(8) -0.0008(9)
C34 0.0296(9) 0.0435(10) 0.0322(9) 0.0017(8) 0.0068(7) 0.0066(8)
C35 0.0328(9) 0.0431(11) 0.0360(10) -0.0034(8) 0.0066(8) -0.0023(8)
C36 0.0331(9) 0.0507(11) 0.0338(10) -0.0035(9) 0.0094(8) -0.0012(8)
O2 0.0214(18) 0.0795(12) 0.0485(11) -0.0300(10) -0.0057(14) 0.0066(19)
C37 0.0326(18) 0.055(2) 0.0429(17) -0.0123(16) 0.0063(13) 0.0010(15)
C38 0.0378(16) 0.056(2) 0.0498(17) -0.0134(14) 0.0039(14) -0.0046(13)
C39 0.0340(12) 0.0714(19) 0.0538(18) -0.0123(14) -0.0009(13) 0.0035(13)
C40 0.0220(17) 0.095(2) 0.055(2) -0.0284(17) -0.0093(13) 0.0158(14)
O2A 0.0214(18) 0.0795(12) 0.0485(11) -0.0300(10) -0.0057(14) 0.0066(19)
C37A 0.0326(18) 0.055(2) 0.0429(17) -0.0123(16) 0.0063(13) 0.0010(15)
C38A 0.0378(16) 0.056(2) 0.0498(17) -0.0134(14) 0.0039(14) -0.0046(13)
C39A 0.0340(12) 0.0714(19) 0.0538(18) -0.0123(14) -0.0009(13) 0.0035(13)
C40A 0.0220(17) 0.095(2) 0.055(2) -0.0284(17) -0.0093(13) 0.0158(14)
O3 0.0423(9) 0.038(2) 0.047(3) 0.0053(17) 0.0114(11) 0.0029(10)
C41 0.0373(18) 0.0478(11) 0.044(2) 0.0049(12) 0.0042(15) 0.0049(14)
C42 0.0469(14) 0.059(3) 0.058(3) 0.0199(19) 0.0137(16) 0.0094(17)
C43 0.0434(15) 0.063(2) 0.060(2) 0.0100(16) 0.0155(17) 0.0103(16)
C44 0.0421(12) 0.0400(17) 0.040(2) -0.0015(15) 0.0076(16) 0.0099(12)
O3A 0.0423(9) 0.038(2) 0.047(3) 0.0053(17) 0.0114(11) 0.0029(10)
C41A 0.0373(18) 0.0478(11) 0.044(2) 0.0049(12) 0.0042(15) 0.0049(14)
C42A 0.0469(14) 0.059(3) 0.058(3) 0.0199(19) 0.0137(16) 0.0094(17)
C43A 0.0434(15) 0.063(2) 0.060(2) 0.0100(16) 0.0155(17) 0.0103(16)
C44A 0.0421(12) 0.0400(17) 0.040(2) -0.0015(15) 0.0076(16) 0.0099(12)

loop_
_atom_type_symbol
_atom_type_description
_atom_type_scat_dispersion_real
_atom_type_scat_dispersion_imag
_atom_type_scat_source
C C 0.0181 0.0091 'International Tables Vol C Tables 4.2.6.8 and 6.1.1.4'
H H 0.0000 0.0000 'International Tables Vol C Tables 4.2.6.8 and 6.1.1.4'
N N 0.0311 0.0180 'International Tables Vol C Tables 4.2.6.8 and 6.1.1.4'
O O 0.0492 0.0322 'International Tables Vol C Tables 4.2.6.8 and 6.1.1.4'
K K 0.3868 1.0657 'International Tables Vol C Tables 4.2.6.8 and 6.1.1.4'

loop_
_geom_angle_atom_site_label_1
_geom_angle_atom_site_label_2
_geom_angle_atom_site_label_3
_geom_angle
O1 K1 N2 146.39(4)
O1 K1 N1 111.40(4)
N2 K1 N1 102.00(4)
O1 K1 C25 119.79(4)
N2 K1 C25 68.41(4)
N1 K1 C25 69.33(4)
O1 K1 C9 127.58(4)
N2 K1 C9 67.97(4)
N1 K1 C9 68.84(4)
C25 K1 C9 109.25(4)
O1 K1 C8 107.27(4)
N2 K1 C8 93.13(4)
N1 K1 C8 58.26(4)
C25 K1 C8 118.98(4)
C9 K1 C8 25.32(4)
O1 K1 C24 113.95(4)
N2 K1 C24 58.05(4)
N1 K1 C24 94.45(4)
C25 K1 C24 25.29(4)
C9 K1 C24 118.32(4)
C8 K1 C24 136.97(4)
O1 K1 C26 100.61(4)
N2 K1 C26 93.54(4)
N1 K1 C26 58.26(4)
C25 K1 C26 25.37(4)
C9 K1 C26 118.45(4)
C8 K1 C26 116.17(4)
C24 K1 C26 45.20(4)
O1 K1 C10 122.03(4)
N2 K1 C10 57.18(4)
N1 K1 C10 93.74(4)
C25 K1 C10 117.83(4)
C9 K1 C10 25.11(4)
C8 K1 C10 44.95(4)
C24 K1 C10 115.02(4)
C26 K1 C10 136.09(5)
O1 K1 C13 84.32(4)
N2 K1 C13 108.06(4)
N1 K1 C13 75.87(4)
C25 K1 C13 142.94(5)
C9 K1 C13 43.72(4)
C8 K1 C13 25.16(4)
C24 K1 C13 161.61(4)
C26 K1 C13 132.57(5)
C10 K1 C13 51.44(4)
O1 K1 C27 76.94(4)
N2 K1 C27 109.08(4)
N1 K1 C27 75.35(4)
C25 K1 C27 43.80(4)
C9 K1 C27 142.07(5)
C8 K1 C27 131.94(5)
C24 K1 C27 51.80(4)
C26 K1 C27 25.09(5)
C10 K1 C27 160.88(5)
C13 K1 C27 136.69(5)
O1 K1 C29 89.37(4)
N2 K1 C29 75.74(4)
N1 K1 C29 109.44(4)
C25 K1 C29 43.72(4)
C9 K1 C29 141.95(4)
C8 K1 C29 161.86(5)
C24 K1 C29 25.11(4)
C26 K1 C29 51.72(5)
C10 K1 C29 131.06(5)
C13 K1 C29 172.98(5)
C27 K1 C29 43.79(5)
O2A K2 C17 92.9(7)
O3 K2 C17 122.75(14)
O3A K2 C17 117.5(3)
O2 K2 C17 91.54(18)
O2A K2 C2 103.5(5)
O3 K2 C2 87.88(14)
O3A K2 C2 91.9(3)
O2 K2 C2 106.21(14)
C17 K2 C2 145.63(5)
O2A K2 C3 83.3(4)
O3 K2 C3 105.45(14)
O3A K2 C3 110.9(3)
O2 K2 C3 86.51(11)
C17 K2 C3 131.65(5)
C2 K2 C3 26.92(4)
O2A K2 N2 118.8(7)
O3 K2 N2 120.49(14)
O3A K2 N2 114.3(3)
O2 K2 N2 117.54(18)
C17 K2 N2 26.00(4)
C2 K2 N2 127.20(4)
C3 K2 N2 127.45(4)
O2A K2 C20 126.3(6)
O3 K2 C20 94.89(15)
O3A K2 C20 88.7(3)
O2 K2 C20 123.63(14)
C17 K2 C20 41.71(5)
C2 K2 C20 130.14(5)
C3 K2 C20 144.60(5)
N2 K2 C20 25.74(4)
O2A K2 C18 84.0(6)
O3 K2 C18 98.01(14)
O3A K2 C18 93.4(3)
O2 K2 C18 81.46(15)
C17 K2 C18 26.18(5)
C2 K2 C18 170.59(5)
C3 K2 C18 153.10(5)
N2 K2 C18 43.40(4)
C20 K2 C18 42.36(5)
O2A K2 C19 104.0(5)
O3 K2 C19 81.50(14)
O3A K2 C19 75.7(3)
O2 K2 C19 100.93(12)
C17 K2 C19 42.60(5)
C2 K2 C19 150.35(5)
C3 K2 C19 170.15(5)
N2 K2 C19 43.19(4)
C20 K2 C19 25.80(4)
C18 K2 C19 26.20(5)
O2A K2 C1 125.0(4)
O3 K2 C1 100.66(15)
O3A K2 C1 102.6(3)
O2 K2 C1 128.16(12)
C17 K2 C1 123.04(5)
C2 K2 C1 25.41(4)
C3 K2 C1 41.81(4)
N2 K2 C1 101.93(4)
C20 K2 C1 106.70(4)
C18 K2 C1 145.26(5)
C19 K2 C1 130.85(4)
C36 O1 C33 105.19(14)
C36 O1 K1 135.31(11)
C33 O1 K1 104.23(11)
C1 N1 C4 105.71(14)
C1 N1 K1 119.23(10)
C4 N1 K1 119.53(10)
C1 N1 K2 73.47(9)
C4 N1 K2 73.75(8)
K1 N1 K2 82.19(3)
C20 N2 C17 105.43(14)
C20 N2 K1 122.68(10)
C17 N2 K1 124.24(10)
C20 N2 K2 78.18(9)
C17 N2 K2 76.28(9)
K1 N2 K2 86.95(4)
N1 C1 C2 111.45(15)
N1 C1 C30 119.64(15)
C2 C1 C30 128.44(15)
N1 C1 K2 82.47(9)
C2 C1 K2 70.75(9)
C30 C1 K2 120.90(10)
C1 C2 C3 105.91(15)
C1 C2 K2 83.84(10)
C3 C2 K2 76.73(9)
C1 C2 H2 127.0
C3 C2 H2 127.0
K2 C2 H2 106.2
C4 C3 C2 105.78(14)
C4 C3 K2 83.86(9)
C2 C3 K2 76.34(9)
C4 C3 H3 127.1
C2 C3 H3 127.1
K2 C3 H3 106.5
N1 C4 C3 111.13(14)
N1 C4 C5 119.60(14)
C3 C4 C5 128.93(15)
N1 C4 K2 82.15(9)
C3 C4 K2 70.67(9)
C5 C4 K2 120.21(10)
C4 C5 C8 109.32(12)
C4 C5 C6 108.54(13)
C8 C5 C6 111.57(14)
C4 C5 C7 110.75(14)
C8 C5 C7 108.95(13)
C6 C5 C7 107.71(14)
C5 C6 H6A 109.5
C5 C6 H6B 109.5
H6A C6 H6B 109.5
C5 C6 H6C 109.5
H6A C6 H6C 109.5
H6B C6 H6C 109.5
C5 C7 H7A 109.5
C5 C7 H7B 109.5
H7A C7 H7B 109.5
C5 C7 H7C 109.5
H7A C7 H7C 109.5
H7B C7 H7C 109.5
C9 C8 C13 117.33(16)
C9 C8 C5 118.62(15)
C13 C8 C5 124.05(15)
C9 C8 K1 76.85(9)
C13 C8 K1 79.04(9)
C5 C8 K1 112.88(9)
C10 C9 C8 123.24(16)
C10 C9 K1 79.45(9)
C8 C9 K1 77.83(9)
C10 C9 K2 109.24(10)
C8 C9 K2 114.98(10)
K1 C9 K2 76.92(3)
C10 C9 H9 118.4
C8 C9 H9 118.4
K1 C9 H9 114.5
K2 C9 H9 37.7
C11 C10 C9 117.70(16)
C11 C10 C14 123.32(16)
C9 C10 C14 118.97(16)
C11 C10 K1 79.19(10)
C9 C10 K1 75.44(9)
C14 C10 K1 114.65(10)
C12 C11 C10 120.47(17)
C12 C11 K1 77.99(11)
C10 C11 K1 76.05(10)
C12 C11 H11 119.8
C10 C11 H11 119.8
K1 C11 H11 116.9
C11 C12 C13 120.92(17)
C11 C12 K1 77.60(10)
C13 C12 K1 76.00(10)
C11 C12 H12 119.5
C13 C12 H12 119.5
K1 C12 H12 117.6
C12 C13 C8 120.33(16)
C12 C13 K1 79.33(10)
C8 C13 K1 75.81(9)
C12 C13 H13 119.8
C8 C13 H13 119.8
K1 C13 H13 115.6
C17 C14 C10 110.66(14)
C17 C14 C15 107.64(15)
C10 C14 C15 111.69(17)
C17 C14 C16 110.72(16)
C10 C14 C16 108.46(14)
C15 C14 C16 107.63(16)
C14 C15 H15A 109.5
C14 C15 H15B 109.5
H15A C15 H15B 109.5
C14 C15 H15C 109.5
H15A C15 H15C 109.5
H15B C15 H15C 109.5
C14 C16 H16A 109.5
C14 C16 H16B 109.5
H16A C16 H16B 109.5
C14 C16 H16C 109.5
H16A C16 H16C 109.5
H16B C16 H16C 109.5
N2 C17 C18 110.83(15)
N2 C17 C14 121.19(15)
C18 C17 C14 127.40(16)
N2 C17 K2 77.71(9)
C18 C17 K2 78.87(11)
C14 C17 K2 117.77(10)
C17 C18 C19 106.27(15)
C17 C18 K2 74.96(10)
C19 C18 K2 77.81(10)
C17 C18 H18 126.9
C19 C18 H18 126.9
K2 C18 H18 113.1
C20 C19 C18 106.19(15)
C20 C19 K2 75.96(9)
C18 C19 K2 75.99(10)
C20 C19 H19 126.9
C18 C19 H19 126.9
K2 C19 H19 113.8
N2 C20 C19 111.27(15)
N2 C20 C21 121.00(14)
C19 C20 C21 127.10(15)
N2 C20 K2 76.08(9)
C19 C20 K2 78.23(10)
C21 C20 K2 120.34(10)
C20 C21 C24 110.90(13)
C20 C21 C22 107.77(14)
C24 C21 C22 111.53(14)
C20 C21 C23 110.85(14)
C24 C21 C23 108.29(14)
C22 C21 C23 107.46(14)
C21 C22 H22A 109.5
C21 C22 H22B 109.5
H22A C22 H22B 109.5
C21 C22 H22C 109.5
H22A C22 H22C 109.5
H22B C22 H22C 109.5
C21 C23 H23A 109.5
C21 C23 H23B 109.5
H23A C23 H23B 109.5
C21 C23 H23C 109.5
H23A C23 H23C 109.5
H23B C23 H23C 109.5
C25 C24 C29 117.51(15)
C25 C24 C21 119.55(15)
C29 C24 C21 122.94(15)
C25 C24 K1 76.49(9)
C29 C24 K1 79.21(9)
C21 C24 K1 113.72(10)
C24 C25 C26 123.16(16)
C24 C25 K1 78.23(9)
C26 C25 K1 78.23(9)
C24 C25 K2 109.61(10)
C26 C25 K2 113.60(10)
K1 C25 K2 76.07(3)
C24 C25 H25 118.4
C26 C25 H25 118.4
K1 C25 H25 115.4
K2 C25 H25 39.4
C27 C26 C25 117.60(16)
C27 C26 C30 123.71(15)
C25 C26 C30 118.67(15)
C27 C26 K1 79.15(10)
C25 C26 K1 76.40(9)
C30 C26 K1 112.78(10)
C28 C27 C26 120.17(16)
C28 C27 K1 78.99(11)
C26 C27 K1 75.76(10)
C28 C27 H27 119.9
C26 C27 H27 119.9
K1 C27 H27 116.0
C27 C28 C29 121.19(17)
C27 C28 K1 76.43(10)
C29 C28 K1 76.45(10)
C27 C28 H28 119.4
C29 C28 H28 119.4
K1 C28 H28 118.5
C28 C29 C24 120.30(17)
C28 C29 K1 78.96(10)
C24 C29 K1 75.68(9)
C28 C29 H29 119.9
C24 C29 H29 119.9
K1 C29 H29 116.2
C1 C30 C26 109.64(13)
C1 C30 C32 110.97(15)
C26 C30 C32 109.21(14)
C1 C30 C31 107.57(13)
C26 C30 C31 111.69(15)
C32 C30 C31 107.75(15)
C30 C31 H31A 109.5
C30 C31 H31B 109.5
H31A C31 H31B 109.5
C30 C31 H31C 109.5
H31A C31 H31C 109.5
H31B C31 H31C 109.5
C30 C32 H32A 109.5
C30 C32 H32B 109.5
H32A C32 H32B 109.5
C30 C32 H32C 109.5
H32A C32 H32C 109.5
H32B C32 H32C 109.5
O1 C33 C34 107.07(16)
O1 C33 K1 52.17(9)
C34 C33 K1 159.20(13)
O1 C33 H33A 110.3
C34 C33 H33A 110.3
K1 C33 H33A 80.0
O1 C33 H33B 110.3
C34 C33 H33B 110.3
K1 C33 H33B 81.8
H33A C33 H33B 108.6
C33 C34 C35 104.29(15)
C33 C34 H34A 110.9
C35 C34 H34A 110.9
C33 C34 H34B 110.9
C35 C34 H34B 110.9
H34A C34 H34B 108.9
C36 C35 C34 103.56(15)
C36 C35 H35A 111.0
C34 C35 H35A 111.0
C36 C35 H35B 111.0
C34 C35 H35B 111.0
H35A C35 H35B 109.0
O1 C36 C35 106.16(15)
O1 C36 H36A 110.5
C35 C36 H36A 110.5
O1 C36 H36B 110.5
C35 C36 H36B 110.5
H36A C36 H36B 108.7
C37 O2 C40 111.9(4)
C37 O2 K2 123.0(4)
C40 O2 K2 123.7(3)
O2 C37 C38 103.8(5)
O2 C37 H37A 111.0
C38 C37 H37A 111.0
O2 C37 H37B 111.0
C38 C37 H37B 111.0
H37A C37 H37B 109.0
C37 C38 C39 103.0(5)
C37 C38 H38A 111.2
C39 C38 H38A 111.2
C37 C38 H38B 111.2
C39 C38 H38B 111.2
H38A C38 H38B 109.1
C40 C39 C38 103.6(3)
C40 C39 H39A 111.0
C38 C39 H39A 111.0
C40 C39 H39B 111.0
C38 C39 H39B 111.0
H39A C39 H39B 109.0
O2 C40 C39 106.6(3)
O2 C40 H40A 110.4
C39 C40 H40A 110.4
O2 C40 H40B 110.4
C39 C40 H40B 110.4
H40A C40 H40B 108.6
C40A O2A C37A 99.0(17)
C40A O2A K2 114.2(12)
C37A O2A K2 144.6(15)
O2A C37A C38A 118(2)
O2A C37A H37C 107.9
C38A C37A H37C 107.9
O2A C37A H37D 107.9
C38A C37A H37D 107.9
H37C C37A H37D 107.2
C37A C38A C39A 99.1(17)
C37A C38A H38C 112.0
C39A C38A H38C 112.0
C37A C38A H38D 112.0
C39A C38A H38D 112.0
H38C C38A H38D 109.6
C40A C39A C38A 105.3(14)
C40A C39A H39C 110.7
C38A C39A H39C 110.7
C40A C39A H39D 110.7
C38A C39A H39D 110.7
H39C C39A H39D 108.8
O2A C40A C39A 116.1(14)
O2A C40A K2 43.8(9)
C39A C40A K2 148.9(9)
O2A C40A H40C 108.3
C39A C40A H40C 108.3
K2 C40A H40C 69.3
O2A C40A H40D 108.3
C39A C40A H40D 108.3
K2 C40A H40D 101.7
H40C C40A H40D 107.4
C41 O3 C44 111.1(7)
C41 O3 K2 131.5(6)
C44 O3 K2 114.9(5)
O3 C41 C42 105.8(9)
O3 C41 H41A 110.6
C42 C41 H41A 110.6
O3 C41 H41B 110.6
C42 C41 H41B 110.6
H41A C41 H41B 108.7
C43 C42 C41 103.0(7)
C43 C42 H42A 111.2
C41 C42 H42A 111.2
C43 C42 H42B 111.2
C41 C42 H42B 111.2
H42A C42 H42B 109.1
C42 C43 C44 102.3(4)
C42 C43 H43A 111.3
C44 C43 H43A 111.3
C42 C43 H43B 111.3
C44 C43 H43B 111.3
H43A C43 H43B 109.2
O3 C44 C43 104.6(5)
O3 C44 H44A 110.8
C43 C44 H44A 110.8
O3 C44 H44B 110.8
C43 C44 H44B 110.8
H44A C44 H44B 108.9
C41A O3A C44A 103.5(14)
C41A O3A K2 135.1(9)
C44A O3A K2 120.1(10)
O3A C41A C42A 107.8(16)
O3A C41A H41C 110.1
C42A C41A H41C 110.1
O3A C41A H41D 110.1
C42A C41A H41D 110.1
H41C C41A H41D 108.5
C43A C42A C41A 104.8(12)
C43A C42A H42C 110.8
C41A C42A H42C 110.8
C43A C42A H42D 110.8
C41A C42A H42D 110.8
H42C C42A H42D 108.9
C42A C43A C44A 103.2(8)
C42A C43A H43C 111.1
C44A C43A H43C 111.1
C42A C43A H43D 111.1
C44A C43A H43D 111.1
H43C C43A H43D 109.1
O3A C44A C43A 107.0(9)
O3A C44A H44C 110.3
C43A C44A H44C 110.3
O3A C44A H44D 110.3
C43A C44A H44D 110.3
H44C C44A H44D 108.6

loop_
_geom_bond_atom_site_label_1
_geom_bond_atom_site_label_2
_geom_bond_distance
K1 O1 2.8349(14)
K1 N2 2.8815(14)
K1 N1 2.8822(15)
K1 C25 3.1684(16)
K1 C9 3.1742(16)
K1 C8 3.1865(15)
K1 C24 3.1901(15)
K1 C26 3.1913(17)
K1 C10 3.2242(16)
K1 C13 3.2269(16)
K1 C27 3.2336(17)
K1 C29 3.2342(17)
K2 O2A 2.627(19)
K2 O3 2.700(10)
K2 O3A 2.735(17)
K2 O2 2.811(5)
K2 C17 3.0491(18)
K2 C2 3.0544(17)
K2 C3 3.0594(16)
K2 N2 3.0667(15)
K2 C20 3.0926(16)
K2 C18 3.0979(18)
K2 C19 3.1208(17)
K2 C1 3.2165(16)
O1 C36 1.425(2)
O1 C33 1.437(2)
N1 C1 1.368(2)
N1 C4 1.371(2)
N2 C20 1.372(2)
N2 C17 1.376(2)
C1 C2 1.388(2)
C1 C30 1.526(2)
C2 C3 1.423(2)
C2 H2 0.9500
C3 C4 1.394(2)
C3 H3 0.9500
C4 C5 1.526(2)
C5 C8 1.532(2)
C5 C6 1.539(2)
C5 C7 1.541(2)
C6 H6A 0.9800
C6 H6B 0.9800
C6 H6C 0.9800
C7 H7A 0.9800
C7 H7B 0.9800
C7 H7C 0.9800
C8 C9 1.394(2)
C8 C13 1.397(2)
C9 C10 1.392(2)
C9 H9 0.9500
C10 C11 1.391(3)
C10 C14 1.533(2)
C11 C12 1.381(3)
C11 H11 0.9500
C12 C13 1.388(3)
C12 H12 0.9500
C13 H13 0.9500
C14 C17 1.526(2)
C14 C15 1.538(3)
C14 C16 1.546(3)
C15 H15A 0.9800
C15 H15B 0.9800
C15 H15C 0.9800
C16 H16A 0.9800
C16 H16B 0.9800
C16 H16C 0.9800
C17 C18 1.393(3)
C18 C19 1.410(3)
C18 H18 0.9500
C19 C20 1.388(2)
C19 H19 0.9500
C20 C21 1.528(2)
C21 C24 1.529(2)
C21 C22 1.536(2)
C21 C23 1.541(2)
C22 H22A 0.9800
C22 H22B 0.9800
C22 H22C 0.9800
C23 H23A 0.9800
C23 H23B 0.9800
C23 H23C 0.9800
C24 C25 1.392(2)
C24 C29 1.397(2)
C25 C26 1.397(2)
C25 H25 0.9500
C26 C27 1.396(3)
C26 C30 1.530(2)
C27 C28 1.384(3)
C27 H27 0.9500
C28 C29 1.384(3)
C28 H28 0.9500
C29 H29 0.9500
C30 C32 1.540(3)
C30 C31 1.541(2)
C31 H31A 0.9800
C31 H31B 0.9800
C31 H31C 0.9800
C32 H32A 0.9800
C32 H32B 0.9800
C32 H32C 0.9800
C33 C34 1.518(3)
C33 H33A 0.9900
C33 H33B 0.9900
C34 C35 1.535(3)
C34 H34A 0.9900
C34 H34B 0.9900
C35 C36 1.511(3)
C35 H35A 0.9900
C35 H35B 0.9900
C36 H36A 0.9900
C36 H36B 0.9900
O2 C37 1.424(4)
O2 C40 1.436(4)
C37 C38 1.508(4)
C37 H37A 0.9900
C37 H37B 0.9900
C38 C39 1.542(6)
C38 H38A 0.9900
C38 H38B 0.9900
C39 C40 1.444(4)
C39 H39A 0.9900
C39 H39B 0.9900
C40 H40A 0.9900
C40 H40B 0.9900
O2A C40A 1.418(9)
O2A C37A 1.426(10)
C37A C38A 1.523(10)
C37A H37C 0.9900
C37A H37D 0.9900
C38A C39A 1.531(10)
C38A H38C 0.9900
C38A H38D 0.9900
C39A C40A 1.465(9)
C39A H39C 0.9900
C39A H39D 0.9900
C40A H40C 0.9900
C40A H40D 0.9900
O3 C41 1.426(6)
O3 C44 1.427(6)
C41 C42 1.515(7)
C41 H41A 0.9900
C41 H41B 0.9900
C42 C43 1.505(6)
C42 H42A 0.9900
C42 H42B 0.9900
C43 C44 1.524(5)
C43 H43A 0.9900
C43 H43B 0.9900
C44 H44A 0.9900
C44 H44B 0.9900
O3A C41A 1.430(9)
O3A C44A 1.434(9)
C41A C42A 1.524(9)
C41A H41C 0.9900
C41A H41D 0.9900
C42A C43A 1.503(9)
C42A H42C 0.9900
C42A H42D 0.9900
C43A C44A 1.511(8)
C43A H43C 0.9900
C43A H43D 0.9900
C44A H44C 0.9900
C44A H44D 0.9900

loop_
_geom_torsion_atom_site_label_1
_geom_torsion_atom_site_label_2
_geom_torsion_atom_site_label_3
_geom_torsion_atom_site_label_4
_geom_torsion
C4 N1 C1 C2 1.40(18)
K1 N1 C1 C2 -136.68(11)
K2 N1 C1 C2 -65.85(12)
C4 N1 C1 C30 -171.36(14)
K1 N1 C1 C30 50.56(17)
K2 N1 C1 C30 121.39(14)
C4 N1 C1 K2 67.25(10)
K1 N1 C1 K2 -70.83(8)
N1 C1 C2 C3 -0.92(18)
C30 C1 C2 C3 171.04(15)
K2 C1 C2 C3 -74.29(11)
N1 C1 C2 K2 73.37(12)
C30 C1 C2 K2 -114.67(16)
C1 C2 C3 C4 0.06(18)
K2 C2 C3 C4 -79.46(11)
C1 C2 C3 K2 79.52(11)
C1 N1 C4 C3 -1.36(17)
K1 N1 C4 C3 136.57(11)
K2 N1 C4 C3 65.70(11)
C1 N1 C4 C5 172.55(13)
K1 N1 C4 C5 -49.52(17)
K2 N1 C4 C5 -120.39(14)
C1 N1 C4 K2 -67.06(10)
K1 N1 C4 K2 70.87(8)
C2 C3 C4 N1 0.81(18)
K2 C3 C4 N1 -73.10(11)
C2 C3 C4 C5 -172.38(15)
K2 C3 C4 C5 113.71(16)
C2 C3 C4 K2 73.91(11)
N1 C4 C5 C8 53.41(19)
C3 C4 C5 C8 -133.90(17)
K2 C4 C5 C8 -45.16(16)
N1 C4 C5 C6 -68.50(19)
C3 C4 C5 C6 104.19(19)
K2 C4 C5 C6 -167.07(11)
N1 C4 C5 C7 173.45(14)
C3 C4 C5 C7 -13.9(2)
K2 C4 C5 C7 74.88(15)
C4 C5 C8 C9 57.32(19)
C6 C5 C8 C9 177.38(14)
C7 C5 C8 C9 -63.83(18)
C4 C5 C8 C13 -121.82(16)
C6 C5 C8 C13 -1.8(2)
C7 C5 C8 C13 117.03(17)
C4 C5 C8 K1 -29.76(15)
C6 C5 C8 K1 90.31(13)
C7 C5 C8 K1 -150.90(10)
C13 C8 C9 C10 1.5(2)
C5 C8 C9 C10 -177.69(14)
K1 C8 C9 C10 -68.58(15)
C13 C8 C9 K1 70.09(13)
C5 C8 C9 K1 -109.11(13)
C13 C8 C9 K2 139.25(12)
C5 C8 C9 K2 -39.95(17)
K1 C8 C9 K2 69.16(7)
C8 C9 C10 C11 -1.4(2)
K1 C9 C10 C11 -69.20(14)
K2 C9 C10 C11 -141.21(12)
C8 C9 C10 C14 178.18(14)
K1 C9 C10 C14 110.41(13)
K2 C9 C10 C14 38.39(16)
C8 C9 C10 K1 67.77(14)
K2 C9 C10 K1 -72.02(6)
C9 C10 C11 C12 0.3(2)
C14 C10 C11 C12 -179.24(16)
K1 C10 C11 C12 -66.75(15)
C9 C10 C11 K1 67.09(13)
C14 C10 C11 K1 -112.50(15)
C10 C11 C12 C13 0.6(3)
K1 C11 C12 C13 -65.14(16)
C10 C11 C12 K1 65.73(15)
C11 C12 C13 C8 -0.5(3)
K1 C12 C13 C8 -66.46(14)
C11 C12 C13 K1 65.96(16)
C9 C8 C13 C12 -0.5(2)
C5 C8 C13 C12 178.64(15)
K1 C8 C13 C12 68.33(15)
C9 C8 C13 K1 -68.84(13)
C5 C8 C13 K1 110.31(14)
C11 C10 C14 C17 117.29(18)
C9 C10 C14 C17 -62.3(2)
K1 C10 C14 C17 24.15(17)
C11 C10 C14 C15 -2.6(2)
C9 C10 C14 C15 177.81(15)
K1 C10 C14 C15 -95.75(15)
C11 C10 C14 C16 -121.07(18)
C9 C10 C14 C16 59.4(2)
K1 C10 C14 C16 145.79(12)
C20 N2 C17 C18 0.49(19)
K1 N2 C17 C18 -149.44(12)
K2 N2 C17 C18 -72.88(13)
C20 N2 C17 C14 -171.44(15)
K1 N2 C17 C14 38.6(2)
K2 N2 C17 C14 115.18(15)
C20 N2 C17 K2 73.38(11)
K1 N2 C17 K2 -76.56(9)
C10 C14 C17 N2 -41.1(2)
C15 C14 C17 N2 81.2(2)
C16 C14 C17 N2 -161.41(15)
C10 C14 C17 C18 148.39(17)
C15 C14 C17 C18 -89.3(2)
C16 C14 C17 C18 28.1(2)
C10 C14 C17 K2 51.05(17)
C15 C14 C17 K2 173.35(12)
C16 C14 C17 K2 -69.25(16)
N2 C17 C18 C19 0.0(2)
C14 C17 C18 C19 171.27(16)
K2 C17 C18 C19 -72.17(12)
N2 C17 C18 K2 72.13(12)
C14 C17 C18 K2 -116.56(17)
C17 C18 C19 C20 -0.42(19)
K2 C18 C19 C20 -70.57(12)
C17 C18 C19 K2 70.14(12)
C17 N2 C20 C19 -0.78(19)
K1 N2 C20 C19 149.75(11)
K2 N2 C20 C19 71.22(13)
C17 N2 C20 C21 170.74(14)
K1 N2 C20 C21 -38.7(2)
K2 N2 C20 C21 -117.27(14)
C17 N2 C20 K2 -72.00(11)
K1 N2 C20 K2 78.53(9)
C18 C19 C20 N2 0.8(2)
K2 C19 C20 N2 -69.83(12)
C18 C19 C20 C21 -170.11(16)
K2 C19 C20 C21 119.30(17)
C18 C19 C20 K2 70.59(12)
N2 C20 C21 C24 44.4(2)
C19 C20 C21 C24 -145.51(17)
K2 C20 C21 C24 -47.09(17)
N2 C20 C21 C22 -77.92(19)
C19 C20 C21 C22 92.1(2)
K2 C20 C21 C22 -169.43(10)
N2 C20 C21 C23 164.74(15)
C19 C20 C21 C23 -25.2(2)
K2 C20 C21 C23 73.23(15)
C20 C21 C24 C25 59.8(2)
C22 C21 C24 C25 179.96(14)
C23 C21 C24 C25 -62.01(19)
C20 C21 C24 C29 -119.98(17)
C22 C21 C24 C29 0.1(2)
C23 C21 C24 C29 118.18(17)
C20 C21 C24 K1 -27.63(16)
C22 C21 C24 K1 92.50(13)
C23 C21 C24 K1 -149.47(11)
C29 C24 C25 C26 2.6(2)
C21 C24 C25 C26 -177.19(14)
K1 C24 C25 C26 -67.35(14)
C29 C24 C25 K1 69.99(13)
C21 C24 C25 K1 -109.84(13)
C29 C24 C25 K2 140.40(12)
C21 C24 C25 K2 -39.43(16)
K1 C24 C25 K2 70.41(6)
C24 C25 C26 C27 -2.5(2)
K1 C25 C26 C27 -69.82(14)
K2 C25 C26 C27 -138.76(12)
C24 C25 C26 C30 176.12(15)
K1 C25 C26 C30 108.77(13)
K2 C25 C26 C30 39.82(17)
C24 C25 C26 K1 67.35(14)
K2 C25 C26 K1 -68.94(7)
C25 C26 C27 C28 0.3(2)
C30 C26 C27 C28 -178.20(16)
K1 C26 C27 C28 -67.95(15)
C25 C26 C27 K1 68.26(13)
C30 C26 C27 K1 -110.25(15)
C26 C27 C28 C29 1.6(3)
K1 C27 C28 C29 -64.66(16)
C26 C27 C28 K1 66.24(15)
C27 C28 C29 C24 -1.4(3)
K1 C28 C29 C24 -66.05(15)
C27 C28 C29 K1 64.65(16)
C25 C24 C29 C28 -0.7(2)
C21 C24 C29 C28 179.17(15)
K1 C24 C29 C28 67.79(15)
C25 C24 C29 K1 -68.44(13)
C21 C24 C29 K1 111.38(14)
N1 C1 C30 C26 -53.13(19)
C2 C1 C30 C26 135.48(17)
K2 C1 C30 C26 46.36(17)
N1 C1 C30 C32 -173.85(14)
C2 C1 C30 C32 14.8(2)
K2 C1 C30 C32 -74.36(16)
N1 C1 C30 C31 68.5(2)
C2 C1 C30 C31 -102.9(2)
K2 C1 C30 C31 168.00(12)
C27 C26 C30 C1 120.32(17)
C25 C26 C30 C1 -58.18(19)
K1 C26 C30 C1 28.32(16)
C27 C26 C30 C32 -117.90(18)
C25 C26 C30 C32 63.61(19)
K1 C26 C30 C32 150.11(11)
C27 C26 C30 C31 1.2(2)
C25 C26 C30 C31 -177.32(14)
K1 C26 C30 C31 -90.81(14)
C36 O1 C33 C34 32.6(2)
K1 O1 C33 C34 178.60(13)
C36 O1 C33 K1 -145.97(16)
O1 C33 C34 C35 -14.1(2)
K1 C33 C34 C35 -11.0(5)
C33 C34 C35 C36 -8.4(2)
C33 O1 C36 C35 -38.3(2)
K1 O1 C36 C35 -167.86(12)
C34 C35 C36 O1 28.5(2)
C40 O2 C37 C38 14.1(8)
K2 O2 C37 C38 -152.8(5)
O2 C37 C38 C39 -28.5(7)
C37 C38 C39 C40 33.2(6)
C37 O2 C40 C39 7.4(8)
K2 O2 C40 C39 174.3(5)
C38 C39 C40 O2 -25.1(6)
C40A O2A C37A C38A 14(3)
K2 O2A C37A C38A -146(3)
O2A C37A C38A C39A -6(3)
C37A C38A C39A C40A -5(2)
C37A O2A C40A C39A -17(3)
K2 O2A C40A C39A 150.0(14)
C37A O2A C40A K2 -167(3)
C38A C39A C40A O2A 15(3)
C38A C39A C40A K2 57(3)
C44 O3 C41 C42 -5.5(14)
K2 O3 C41 C42 -166.3(6)
O3 C41 C42 C43 26.1(13)
C41 C42 C43 C44 -35.5(9)
C41 O3 C44 C43 -17.2(10)
K2 O3 C44 C43 147.0(4)
C42 C43 C44 O3 32.7(6)
C44A O3A C41A C42A -32(2)
K2 O3A C41A C42A 162.2(12)
O3A C41A C42A C43A 13(3)
C41A C42A C43A C44A 9.6(18)
C41A O3A C44A C43A 38.3(17)
K2 O3A C44A C43A -152.9(7)
C42A C43A C44A O3A -29.7(12)
